data_1550999
loop_
_publ_author_name
'Chaudhuri, Saikat'
'Mohanan, Manikandan'
'Willems, Andreas V.'
'Bertke, Jeffery A.'
'Gavvalapalli , Nagarjuna'

_publ_section_title
;
 \b-Strand Inspired Bifacial \p-Conjugated Polymers
;
_journal_name_full 'Chemical Science'
_journal_paper_doi 10.1039/C9SC01724K
_journal_year 2019
_chemical_formula_moiety 'C16 H20 Br2 S2'
_chemical_formula_sum 'C16 H20 Br2 S2'
_chemical_formula_weight 436.26
_space_group_crystal_system orthorhombic
_space_group_IT_number 61
_space_group_name_Hall '-P 2ac 2ab'
_space_group_name_H-M_alt 'P b c a'
_symmetry_space_group_name_Hall '-P 2ac 2ab'
_symmetry_space_group_name_H-M 'P b c a'
_atom_sites_solution_hydrogens geom
_audit_creation_method SHELXL-2018/1
_audit_update_record
;
2018-12-14 deposited with the CCDC.    2019-05-09 downloaded from the CCDC.
;
_cell_angle_alpha 90
_cell_angle_beta 90
_cell_angle_gamma 90
_cell_formula_units_Z 8
_cell_length_a 12.5420(6)
_cell_length_b 9.1015(5)
_cell_length_c 28.8047(15)
_cell_measurement_reflns_used 9241
_cell_measurement_temperature 100(2)
_cell_measurement_theta_max 28.29
_cell_measurement_theta_min 2.83
_cell_volume 3288.1(3)
_computing_cell_refinement 'SAINT V8.37A (Bruker, 2005)'
_computing_data_collection 'APEX3 V2016.5-0 (Bruker, 2016)'
_computing_data_reduction
; 
SAINT V8.37A, XPREP v2014/2, SADABS V2016/2 (Bruker, 2016) 
;
_computing_molecular_graphics 'SHELXLE v817 (Hubschle, 2011)'
_computing_publication_material 'XCIF V2014-2 (Bruker, 2014)'
_computing_structure_refinement 'SHELX-2018-1 (Sheldrick, 2015)'
_computing_structure_solution 'SHELX-2014-5 (Sheldrick, 2015)'
_diffrn_ambient_temperature 100(2)
_diffrn_measured_fraction_theta_full 0.998
_diffrn_measured_fraction_theta_max 0.995
_diffrn_measurement_device 'Bruker D8 Quest/Photon 100'
_diffrn_measurement_method 'profile data from \f and \w scans'
_diffrn_radiation_monochromator 'multilayer mirrors'
_diffrn_radiation_source 'microfocus sealed tube'
_diffrn_radiation_type MoK\a
_diffrn_radiation_wavelength 0.71073
_diffrn_reflns_av_R_equivalents 0.0271
_diffrn_reflns_av_unetI/netI 0.0068
_diffrn_reflns_Laue_measured_fraction_full 0.998
_diffrn_reflns_Laue_measured_fraction_max 0.995
_diffrn_reflns_limit_h_max 16
_diffrn_reflns_limit_h_min -16
_diffrn_reflns_limit_k_max 12
_diffrn_reflns_limit_k_min -12
_diffrn_reflns_limit_l_max 38
_diffrn_reflns_limit_l_min -38
_diffrn_reflns_number 168917
_diffrn_reflns_point_group_measured_fraction_full 0.998
_diffrn_reflns_point_group_measured_fraction_max 0.995
_diffrn_reflns_theta_full 25.242
_diffrn_reflns_theta_max 28.377
_diffrn_reflns_theta_min 2.829
_exptl_absorpt_coefficient_mu 5.173
_exptl_absorpt_correction_T_max 0.9795
_exptl_absorpt_correction_T_min 0.3843
_exptl_absorpt_correction_type multi-scan
_exptl_absorpt_process_details 'SADABS V2016/2 (Bruker, 2016)'
_exptl_crystal_colour colourless
_exptl_crystal_density_diffrn 1.763
_exptl_crystal_density_method 'not measured'
_exptl_crystal_description block
_exptl_crystal_F_000 1744
_exptl_crystal_size_max 0.242
_exptl_crystal_size_mid 0.158
_exptl_crystal_size_min 0.149
_refine_diff_density_max 0.506
_refine_diff_density_min -0.557
_refine_diff_density_rms 0.055
_refine_ls_extinction_coef 0.00265(12)
_refine_ls_extinction_expression Fc^*^=kFc[1+0.001xFc^2^\l^3^/sin(2\q)]^-1/4^
_refine_ls_extinction_method 'SHELXL-2018/1 (Sheldrick 2018)'
_refine_ls_goodness_of_fit_ref 1.062
_refine_ls_hydrogen_treatment constr
_refine_ls_matrix_type full
_refine_ls_number_parameters 329
_refine_ls_number_reflns 4100
_refine_ls_number_restraints 622
_refine_ls_restrained_S_all 1.001
_refine_ls_R_factor_all 0.0184
_refine_ls_R_factor_gt 0.0173
_refine_ls_shift/su_max 0.002
_refine_ls_shift/su_mean 0.000
_refine_ls_structure_factor_coef Fsqd
_refine_ls_weighting_details 'w=1/[\s^2^(Fo^2^)+(0.0167P)^2^+2.6055P] where P=(Fo^2^+2Fc^2^)/3'
_refine_ls_weighting_scheme calc
_refine_ls_wR_factor_gt 0.0405
_refine_ls_wR_factor_ref 0.0409
_reflns_Friedel_coverage 0.000
_reflns_number_gt 3927
_reflns_number_total 4100
_reflns_threshold_expression 'I > 2\s(I)'
_cod_data_source_file c9sc01724k2.cif
_cod_data_source_block cyclohexyl
_cod_database_code 1550999
_shelx_shelxl_version_number 2018/1
_shelx_space_group_comment
;
The symmetry employed for this shelxl refinement is uniquely defined
by the following loop, which should always be used as a source of
symmetry information in preference to the above space-group names.
They are only intended as comments.
;
_shelx_estimated_absorpt_t_min 0.367
_shelx_estimated_absorpt_t_max 0.513

loop_
_space_group_symop_operation_xyz
'x, y, z'
'-x+1/2, -y, z+1/2'
'-x, y+1/2, -z+1/2'
'x+1/2, -y+1/2, -z'
'-x, -y, -z'
'x-1/2, y, -z-1/2'
'x, -y-1/2, z-1/2'
'-x-1/2, y-1/2, z'

loop_
_atom_site_label
_atom_site_type_symbol
_atom_site_fract_x
_atom_site_fract_y
_atom_site_fract_z
_atom_site_U_iso_or_equiv
_atom_site_adp_type
_atom_site_occupancy
_atom_site_site_symmetry_order
_atom_site_calc_flag
_atom_site_refinement_flags_posn
_atom_site_refinement_flags_adp
_atom_site_refinement_flags_occupancy
_atom_site_disorder_assembly
_atom_site_disorder_group
Br1 Br 0.59965(2) 0.13414(2) 0.48310(2) 0.02564(5) Uani 1 1 d . . . . .
Br2 Br 0.52531(2) 0.76973(2) 0.38273(2) 0.02614(5) Uani 1 1 d . . . . .
S1 S 0.32640(3) 0.16816(4) 0.43772(2) 0.02687(8) Uani 1 1 d . . . . .
S2 S 0.72450(3) 0.43649(4) 0.31586(2) 0.02692(9) Uani 1 1 d . . . . .
C1 C 0.57599(10) 0.31535(14) 0.45258(4) 0.0162(2) Uani 1 1 d . . . . .
C2 C 0.47626(10) 0.38304(15) 0.45536(4) 0.0166(2) Uani 1 1 d . . . . .
C3 C 0.46632(10) 0.52109(15) 0.43502(5) 0.0172(2) Uani 1 1 d . . . . .
H3 H 0.401915 0.574793 0.438674 0.021 Uiso 1 1 calc R U . . .
C4 C 0.54937(10) 0.58125(14) 0.40945(4) 0.0164(2) Uani 1 1 d . . . . .
C5 C 0.64504(10) 0.50670(14) 0.40264(4) 0.0154(2) Uani 1 1 d . . . . .
C6 C 0.65832(10) 0.37511(14) 0.42706(4) 0.0154(2) Uani 1 1 d . . . . .
H6 H 0.725153 0.326095 0.426057 0.018 Uiso 1 1 calc R U . . .
C7 C 0.37942(11) 0.31117(17) 0.47584(5) 0.0234(3) Uani 1 1 d . . . . .
H7A H 0.323787 0.386436 0.481228 0.028 Uiso 1 1 calc R U . . .
H7B H 0.398210 0.267328 0.506213 0.028 Uiso 1 1 calc R U . . .
C8 C 0.3055(15) 0.269(2) 0.3804(4) 0.0206(16) Uani 0.438(3) 1 d D U P A 1
H8A H 0.229338 0.297071 0.378175 0.025 Uiso 0.438(3) 1 calc R U P A 1
H8B H 0.347245 0.361771 0.381452 0.025 Uiso 0.438(3) 1 calc R U P A 1
C9 C 0.3359(7) 0.1869(13) 0.3358(3) 0.0231(12) Uani 0.438(3) 1 d D U P A 1
H9 H 0.283978 0.104481 0.331836 0.028 Uiso 0.438(3) 1 calc R U P A 1
C10 C 0.4483(8) 0.1209(14) 0.3335(4) 0.0242(14) Uani 0.438(3) 1 d . U P A 1
H10A H 0.476599 0.112864 0.365483 0.029 Uiso 0.438(3) 1 calc R U P A 1
H10B H 0.443139 0.020184 0.320697 0.029 Uiso 0.438(3) 1 calc R U P A 1
C11 C 0.5273(4) 0.2083(5) 0.30425(15) 0.0225(8) Uani 0.438(3) 1 d . U P A 1
H11A H 0.601201 0.180082 0.312452 0.027 Uiso 0.438(3) 1 calc R U P A 1
H11B H 0.516040 0.187074 0.270901 0.027 Uiso 0.438(3) 1 calc R U P A 1
C12 C 0.5103(3) 0.3713(4) 0.31362(16) 0.0224(7) Uani 0.438(3) 1 d D U P A 1
H12 H 0.507482 0.385961 0.348004 0.027 Uiso 0.438(3) 1 calc R U P A 1
C13 C 0.4022(8) 0.4171(13) 0.2933(5) 0.0256(13) Uani 0.438(3) 1 d . U P A 1
H13A H 0.374438 0.501936 0.311122 0.031 Uiso 0.438(3) 1 calc R U P A 1
H13B H 0.412573 0.449371 0.260799 0.031 Uiso 0.438(3) 1 calc R U P A 1
C14 C 0.3201(7) 0.2940(13) 0.2944(3) 0.0239(13) Uani 0.438(3) 1 d . U P A 1
H14A H 0.324462 0.237922 0.264972 0.029 Uiso 0.438(3) 1 calc R U P A 1
H14B H 0.247879 0.337603 0.296277 0.029 Uiso 0.438(3) 1 calc R U P A 1
C15 C 0.6001(8) 0.4674(14) 0.2942(6) 0.0205(14) Uani 0.438(3) 1 d D U P A 1
H15A H 0.581511 0.571493 0.300041 0.025 Uiso 0.438(3) 1 calc R U P A 1
H15B H 0.602632 0.453427 0.260164 0.025 Uiso 0.438(3) 1 calc R U P A 1
C8B C 0.2974(16) 0.276(2) 0.3884(5) 0.0211(18) Uani 0.422(2) 1 d D U P A 2
H8C H 0.222136 0.308493 0.389609 0.025 Uiso 0.422(2) 1 calc R U P A 2
H8D H 0.343224 0.364729 0.388419 0.025 Uiso 0.422(2) 1 calc R U P A 2
C9B C 0.3167(7) 0.1880(12) 0.3440(3) 0.0224(12) Uani 0.422(2) 1 d D U P A 2
H9B H 0.263438 0.106261 0.343024 0.027 Uiso 0.422(2) 1 calc R U P A 2
C10B C 0.4267(7) 0.1210(13) 0.3397(4) 0.0229(15) Uani 0.422(2) 1 d D U P A 2
H10C H 0.429298 0.059829 0.311316 0.027 Uiso 0.422(2) 1 calc R U P A 2
H10D H 0.439248 0.055660 0.366644 0.027 Uiso 0.422(2) 1 calc R U P A 2
C11B C 0.5157(3) 0.2347(4) 0.33754(12) 0.0229(7) Uani 0.422(2) 1 d D U P A 2
H11C H 0.585391 0.183895 0.336109 0.028 Uiso 0.422(2) 1 calc R U P A 2
H11D H 0.514368 0.295201 0.366092 0.028 Uiso 0.422(2) 1 calc R U P A 2
C12B C 0.5036(4) 0.3347(5) 0.29504(19) 0.0272(8) Uani 0.422(2) 1 d D U P A 2
H12B H 0.514587 0.275424 0.266209 0.033 Uiso 0.422(2) 1 calc R U P A 2
C13B C 0.3870(8) 0.3985(14) 0.2952(6) 0.0294(17) Uani 0.422(2) 1 d D U P A 2
H13C H 0.380859 0.470959 0.320657 0.035 Uiso 0.422(2) 1 calc R U P A 2
H13D H 0.374937 0.451421 0.265594 0.035 Uiso 0.422(2) 1 calc R U P A 2
C14B C 0.2997(8) 0.2832(14) 0.3010(4) 0.0280(15) Uani 0.422(2) 1 d D U P A 2
H14C H 0.229784 0.333132 0.303435 0.034 Uiso 0.422(2) 1 calc R U P A 2
H14D H 0.298033 0.219564 0.273164 0.034 Uiso 0.422(2) 1 calc R U P A 2
C15B C 0.5796(14) 0.4670(16) 0.2945(7) 0.0269(18) Uani 0.422(2) 1 d D U P A 2
H15C H 0.547537 0.545388 0.313833 0.032 Uiso 0.422(2) 1 calc R U P A 2
H15D H 0.583037 0.504617 0.262306 0.032 Uiso 0.422(2) 1 calc R U P A 2
C8C C 0.288(3) 0.257(4) 0.3867(12) 0.022(3) Uani 0.1399(19) 1 d D U P A 3
H8E H 0.228877 0.201463 0.372485 0.027 Uiso 0.1399(19) 1 calc R U P A 3
H8F H 0.261584 0.355931 0.394676 0.027 Uiso 0.1399(19) 1 calc R U P A 3
C9C C 0.3776(8) 0.2723(11) 0.3510(3) 0.0248(14) Uani 0.1399(19) 1 d D U P A 3
H9C H 0.429236 0.339115 0.366969 0.030 Uiso 0.1399(19) 1 calc R U P A 3
C10C C 0.4429(17) 0.129(2) 0.3449(8) 0.025(2) Uani 0.1399(19) 1 d D U P A 3
H10E H 0.467949 0.092002 0.375303 0.029 Uiso 0.1399(19) 1 calc R U P A 3
H10F H 0.399294 0.052072 0.329785 0.029 Uiso 0.1399(19) 1 calc R U P A 3
C11C C 0.5385(13) 0.1726(16) 0.3137(5) 0.0230(19) Uani 0.1399(19) 1 d D U P A 3
H11E H 0.559051 0.083387 0.296247 0.028 Uiso 0.1399(19) 1 calc R U P A 3
H11F H 0.598578 0.195296 0.334852 0.028 Uiso 0.1399(19) 1 calc R U P A 3
C12C C 0.5328(9) 0.3002(13) 0.2779(4) 0.0241(16) Uani 0.1399(19) 1 d D U P A 3
H12C H 0.572359 0.270455 0.249299 0.029 Uiso 0.1399(19) 1 calc R U P A 3
C13C C 0.4160(7) 0.3330(13) 0.2648(3) 0.0265(16) Uani 0.1399(19) 1 d D U P A 3
H13E H 0.386724 0.248504 0.247330 0.032 Uiso 0.1399(19) 1 calc R U P A 3
H13F H 0.413948 0.419941 0.244185 0.032 Uiso 0.1399(19) 1 calc R U P A 3
C14C C 0.3441(10) 0.3626(15) 0.3079(3) 0.0226(16) Uani 0.1399(19) 1 d D U P A 3
H14E H 0.347291 0.468467 0.315695 0.027 Uiso 0.1399(19) 1 calc R U P A 3
H14F H 0.269366 0.338531 0.299985 0.027 Uiso 0.1399(19) 1 calc R U P A 3
C15C C 0.580(4) 0.444(3) 0.2962(14) 0.025(3) Uani 0.1399(19) 1 d D U P A 3
H15E H 0.536067 0.477087 0.322648 0.030 Uiso 0.1399(19) 1 calc R U P A 3
H15F H 0.573966 0.518585 0.271437 0.030 Uiso 0.1399(19) 1 calc R U P A 3
C16 C 0.72801(11) 0.55123(15) 0.36781(5) 0.0208(3) Uani 1 1 d . . . . .
H16A H 0.799446 0.544033 0.382255 0.025 Uiso 1 1 calc R U . . .
H16B H 0.716275 0.654988 0.358853 0.025 Uiso 1 1 calc R U . . .

loop_
_atom_site_aniso_label
_atom_site_aniso_U_11
_atom_site_aniso_U_22
_atom_site_aniso_U_33
_atom_site_aniso_U_23
_atom_site_aniso_U_13
_atom_site_aniso_U_12
Br1 0.01811(7) 0.02587(8) 0.03293(8) 0.01564(6) -0.00308(5) -0.00361(5)
Br2 0.02014(7) 0.01388(7) 0.04440(10) 0.00497(6) 0.00266(6) 0.00341(5)
S1 0.01861(16) 0.02608(18) 0.03591(19) 0.00764(15) -0.00576(14) -0.00832(14)
S2 0.03091(19) 0.02788(18) 0.02197(16) 0.00532(14) 0.01194(14) 0.00773(15)
C1 0.0158(6) 0.0177(6) 0.0152(5) 0.0019(5) -0.0022(4) -0.0023(5)
C2 0.0129(6) 0.0229(6) 0.0139(5) -0.0025(5) 0.0015(4) -0.0040(5)
C3 0.0118(5) 0.0197(6) 0.0201(6) -0.0054(5) 0.0006(4) 0.0012(5)
C4 0.0162(6) 0.0128(5) 0.0203(6) -0.0011(5) -0.0002(5) 0.0007(5)
C5 0.0129(5) 0.0150(6) 0.0182(6) -0.0009(5) 0.0014(4) -0.0015(4)
C6 0.0117(5) 0.0168(6) 0.0176(6) 0.0000(5) -0.0003(4) 0.0005(4)
C7 0.0153(6) 0.0315(7) 0.0233(6) 0.0021(6) 0.0037(5) -0.0052(6)
C8 0.021(3) 0.022(3) 0.019(3) 0.007(2) -0.007(3) -0.001(2)
C9 0.024(3) 0.0248(18) 0.021(3) -0.0053(19) -0.0046(18) -0.001(2)
C10 0.032(3) 0.0202(19) 0.020(3) -0.005(2) -0.008(2) 0.005(2)
C11 0.0281(17) 0.0224(19) 0.0171(18) -0.0045(13) -0.0085(14) 0.0039(15)
C12 0.0268(15) 0.0215(16) 0.0189(16) -0.0009(13) -0.0072(14) 0.0060(13)
C13 0.026(2) 0.026(3) 0.025(2) 0.006(2) -0.006(2) 0.002(2)
C14 0.022(3) 0.030(2) 0.020(2) 0.0017(19) -0.0094(19) 0.005(2)
C15 0.019(3) 0.025(3) 0.017(2) 0.0057(19) -0.002(2) 0.008(2)
C8B 0.018(3) 0.022(3) 0.024(4) -0.005(3) -0.006(3) 0.001(2)
C9B 0.024(3) 0.0212(17) 0.022(3) -0.001(2) -0.008(2) 0.002(2)
C10B 0.029(3) 0.019(2) 0.021(3) -0.009(2) -0.010(2) -0.002(2)
C11B 0.0263(15) 0.0208(15) 0.0217(16) -0.0016(12) -0.0073(12) 0.0102(12)
C12B 0.0346(18) 0.0278(19) 0.0194(19) 0.0001(16) -0.0070(17) 0.0059(16)
C13B 0.034(3) 0.029(3) 0.025(3) 0.005(2) -0.014(3) 0.009(3)
C14B 0.028(3) 0.032(2) 0.024(3) -0.001(2) -0.010(2) 0.000(2)
C15B 0.034(4) 0.029(3) 0.018(2) 0.004(3) -0.004(3) 0.008(4)
C8C 0.021(5) 0.024(5) 0.023(5) -0.003(4) -0.004(4) -0.003(4)
C9C 0.024(3) 0.027(3) 0.023(3) 0.000(2) -0.007(2) 0.006(2)
C10C 0.029(4) 0.024(3) 0.021(4) -0.005(3) -0.005(4) 0.006(3)
C11C 0.028(3) 0.023(3) 0.018(4) -0.006(3) -0.008(3) 0.006(3)
C12C 0.027(3) 0.030(3) 0.016(3) -0.003(3) -0.007(3) 0.009(3)
C13C 0.029(3) 0.031(3) 0.019(3) -0.004(3) -0.011(3) 0.008(3)
C14C 0.020(3) 0.027(3) 0.020(3) -0.003(3) -0.009(3) 0.006(3)
C15C 0.031(5) 0.028(5) 0.015(4) 0.003(4) -0.003(4) 0.011(4)
C16 0.0171(6) 0.0190(6) 0.0264(7) 0.0046(5) 0.0065(5) 0.0001(5)

loop_
_atom_type_symbol
_atom_type_description
_atom_type_scat_dispersion_real
_atom_type_scat_dispersion_imag
_atom_type_scat_source
C C 0.0033 0.0016 'International Tables Vol C Tables 4.2.6.8 and 6.1.1.4'
H H 0.0000 0.0000 'International Tables Vol C Tables 4.2.6.8 and 6.1.1.4'
Br Br -0.2901 2.4595 'International Tables Vol C Tables 4.2.6.8 and 6.1.1.4'
S S 0.1246 0.1234 'International Tables Vol C Tables 4.2.6.8 and 6.1.1.4'

loop_
_exptl_crystal_face_index_h
_exptl_crystal_face_index_k
_exptl_crystal_face_index_l
_exptl_crystal_face_perp_dist
0.00 0.00 -1.00 0.0650
0.00 0.00 1.00 0.0520
-1.00 0.00 0.00 0.1160
1.00 0.00 0.00 0.1030
1.00 1.00 -1.00 0.0690
-1.00 -1.00 1.00 0.0910
1.00 1.00 1.00 0.0630
-1.00 -1.00 -1.00 0.0790
-1.00 1.00 2.00 0.1000
1.00 -1.00 -2.00 0.1000
-2.00 2.00 -1.00 0.1080
-2.00 1.00 -2.00 0.1050
2.00 -1.00 2.00 0.1140
-1.00 -2.00 -4.00 0.0600

loop_
_geom_angle_atom_site_label_1
_geom_angle_atom_site_label_2
_geom_angle_atom_site_label_3
_geom_angle
C8C S1 C7 106.0(12)
C8B S1 C7 99.3(6)
C7 S1 C8 103.0(5)
C15 S2 C16 103.1(6)
C16 S2 C15C 104.4(11)
C16 S2 C15B 101.6(6)
C6 C1 C2 121.81(12)
C6 C1 Br1 118.28(10)
C2 C1 Br1 119.89(10)
C3 C2 C1 117.01(12)
C3 C2 C7 119.12(12)
C1 C2 C7 123.73(13)
C4 C3 C2 120.81(12)
C4 C3 H3 119.6
C2 C3 H3 119.6
C3 C4 C5 121.95(12)
C3 C4 Br2 116.79(10)
C5 C4 Br2 121.24(10)
C4 C5 C6 116.67(11)
C4 C5 C16 124.06(12)
C6 C5 C16 118.99(11)
C1 C6 C5 121.10(12)
C1 C6 H6 119.5
C5 C6 H6 119.5
C2 C7 S1 111.63(10)
C2 C7 H7A 109.3
S1 C7 H7A 109.3
C2 C7 H7B 109.3
S1 C7 H7B 109.3
H7A C7 H7B 108.0
C9 C8 S1 116.9(10)
C9 C8 H8A 108.1
S1 C8 H8A 108.1
C9 C8 H8B 108.1
S1 C8 H8B 108.1
H8A C8 H8B 107.3
C10 C9 C8 117.1(9)
C10 C9 C14 109.3(6)
C8 C9 C14 107.6(9)
C10 C9 H9 107.5
C8 C9 H9 107.5
C14 C9 H9 107.5
C11 C10 C9 114.6(8)
C11 C10 H10A 108.6
C9 C10 H10A 108.6
C11 C10 H10B 108.6
C9 C10 H10B 108.6
H10A C10 H10B 107.6
C12 C11 C10 108.6(6)
C12 C11 H11A 110.0
C10 C11 H11A 110.0
C12 C11 H11B 110.0
C10 C11 H11B 110.0
H11A C11 H11B 108.4
C11 C12 C15 112.9(6)
C11 C12 C13 108.8(6)
C15 C12 C13 110.8(7)
C11 C12 H12 108.1
C15 C12 H12 108.1
C13 C12 H12 108.1
C14 C13 C12 113.0(8)
C14 C13 H13A 109.0
C12 C13 H13A 109.0
C14 C13 H13B 109.0
C12 C13 H13B 109.0
H13A C13 H13B 107.8
C13 C14 C9 113.0(8)
C13 C14 H14A 109.0
C9 C14 H14A 109.0
C13 C14 H14B 109.0
C9 C14 H14B 109.0
H14A C14 H14B 107.8
C12 C15 S2 116.5(9)
C12 C15 H15A 108.2
S2 C15 H15A 108.2
C12 C15 H15B 108.2
S2 C15 H15B 108.2
H15A C15 H15B 107.3
C9B C8B S1 110.4(12)
C9B C8B H8C 109.6
S1 C8B H8C 109.6
C9B C8B H8D 109.6
S1 C8B H8D 109.6
H8C C8B H8D 108.1
C10B C9B C14B 106.9(7)
C10B C9B C8B 115.0(10)
C14B C9B C8B 111.0(11)
C10B C9B H9B 107.9
C14B C9B H9B 107.9
C8B C9B H9B 107.9
C9B C10B C11B 113.4(8)
C9B C10B H10C 108.9
C11B C10B H10C 108.9
C9B C10B H10D 108.9
C11B C10B H10D 108.9
H10C C10B H10D 107.7
C10B C11B C12B 111.3(6)
C10B C11B H11C 109.4
C12B C11B H11C 109.4
C10B C11B H11D 109.4
C12B C11B H11D 109.4
H11C C11B H11D 108.0
C11B C12B C15B 114.3(8)
C11B C12B C13B 108.0(6)
C15B C12B C13B 106.7(9)
C11B C12B H12B 109.2
C15B C12B H12B 109.2
C13B C12B H12B 109.2
C14B C13B C12B 114.4(8)
C14B C13B H13C 108.7
C12B C13B H13C 108.7
C14B C13B H13D 108.7
C12B C13B H13D 108.7
H13C C13B H13D 107.6
C9B C14B C13B 112.3(9)
C9B C14B H14C 109.1
C13B C14B H14C 109.1
C9B C14B H14D 109.1
C13B C14B H14D 109.1
H14C C14B H14D 107.9
C12B C15B S2 117.8(10)
C12B C15B H15C 107.9
S2 C15B H15C 107.9
C12B C15B H15D 107.9
S2 C15B H15D 107.9
H15C C15B H15D 107.2
C9C C8C S1 114(2)
C9C C8C H8E 108.7
S1 C8C H8E 108.7
C9C C8C H8F 108.7
S1 C8C H8F 108.7
H8E C8C H8F 107.6
C8C C9C C14C 113.1(19)
C8C C9C C10C 112.7(18)
C14C C9C C10C 119.9(12)
C8C C9C H9C 102.8
C14C C9C H9C 102.8
C10C C9C H9C 102.8
C11C C10C C9C 105.1(15)
C11C C10C H10E 110.7
C9C C10C H10E 110.7
C11C C10C H10F 110.7
C9C C10C H10F 110.7
H10E C10C H10F 108.8
C10C C11C C12C 122.6(14)
C10C C11C H11E 106.7
C12C C11C H11E 106.7
C10C C11C H11F 106.7
C12C C11C H11F 106.7
H11E C11C H11F 106.6
C15C C12C C13C 107(2)
C15C C12C C11C 113.1(18)
C13C C12C C11C 110.5(10)
C15C C12C H12C 108.8
C13C C12C H12C 108.8
C11C C12C H12C 108.8
C12C C13C C14C 112.8(9)
C12C C13C H13E 109.0
C14C C13C H13E 109.0
C12C C13C H13F 109.0
C14C C13C H13F 109.0
H13E C13C H13F 107.8
C9C C14C C13C 113.0(8)
C9C C14C H14E 109.0
C13C C14C H14E 109.0
C9C C14C H14F 109.0
C13C C14C H14F 109.0
H14E C14C H14F 107.8
C12C C15C S2 116(2)
C12C C15C H15E 108.2
S2 C15C H15E 108.2
C12C C15C H15F 108.2
S2 C15C H15F 108.2
H15E C15C H15F 107.3
C5 C16 S2 112.13(9)
C5 C16 H16A 109.2
S2 C16 H16A 109.2
C5 C16 H16B 109.2
S2 C16 H16B 109.2
H16A C16 H16B 107.9

loop_
_geom_bond_atom_site_label_1
_geom_bond_atom_site_label_2
_geom_bond_distance
Br1 C1 1.8924(13)
Br2 C4 1.9043(13)
S1 C8C 1.74(4)
S1 C8B 1.76(2)
S1 C7 1.8282(16)
S1 C8 1.910(15)
S2 C15 1.704(13)
S2 C16 1.8253(15)
S2 C15C 1.90(4)
S2 C15B 1.938(18)
C1 C6 1.3792(17)
C1 C2 1.3966(18)
C2 C3 1.3920(19)
C2 C7 1.5004(18)
C3 C4 1.3882(18)
C3 H3 0.9500
C4 C5 1.3923(17)
C5 C6 1.3990(18)
C5 C16 1.5013(17)
C6 H6 0.9500
C7 H7A 0.9900
C7 H7B 0.9900
C8 C9 1.537(10)
C8 H8A 0.9900
C8 H8B 0.9900
C9 C10 1.533(11)
C9 C14 1.554(11)
C9 H9 1.0000
C10 C11 1.525(10)
C10 H10A 0.9900
C10 H10B 0.9900
C11 C12 1.523(6)
C11 H11A 0.9900
C11 H11B 0.9900
C12 C15 1.532(9)
C12 C13 1.534(12)
C12 H12 1.0000
C13 C14 1.522(11)
C13 H13A 0.9900
C13 H13B 0.9900
C14 H14A 0.9900
C14 H14B 0.9900
C15 H15A 0.9900
C15 H15B 0.9900
C8B C9B 1.531(10)
C8B H8C 0.9900
C8B H8D 0.9900
C9B C10B 1.513(10)
C9B C14B 1.525(10)
C9B H9B 1.0000
C10B C11B 1.523(10)
C10B H10C 0.9900
C10B H10D 0.9900
C11B C12B 1.533(5)
C11B H11C 0.9900
C11B H11D 0.9900
C12B C15B 1.537(11)
C12B C13B 1.573(11)
C12B H12B 1.0000
C13B C14B 1.526(10)
C13B H13C 0.9900
C13B H13D 0.9900
C14B H14C 0.9900
C14B H14D 0.9900
C15B H15C 0.9900
C15B H15D 0.9900
C8C C9C 1.526(15)
C8C H8E 0.9900
C8C H8F 0.9900
C9C C14C 1.546(11)
C9C C10C 1.549(15)
C9C H9C 1.0000
C10C C11C 1.549(16)
C10C H10E 0.9900
C10C H10F 0.9900
C11C C12C 1.555(13)
C11C H11E 0.9900
C11C H11F 0.9900
C12C C15C 1.526(15)
C12C C13C 1.542(11)
C12C H12C 1.0000
C13C C14C 1.557(12)
C13C H13E 0.9900
C13C H13F 0.9900
C14C H14E 0.9900
C14C H14F 0.9900
C15C H15E 0.9900
C15C H15F 0.9900
C16 H16A 0.9900
C16 H16B 0.9900

loop_
_geom_torsion_atom_site_label_1
_geom_torsion_atom_site_label_2
_geom_torsion_atom_site_label_3
_geom_torsion_atom_site_label_4
_geom_torsion
C6 C1 C2 C3 -6.17(19)
Br1 C1 C2 C3 175.44(9)
C6 C1 C2 C7 169.46(12)
Br1 C1 C2 C7 -8.92(18)
C1 C2 C3 C4 5.93(18)
C7 C2 C3 C4 -169.92(12)
C2 C3 C4 C5 0.6(2)
C2 C3 C4 Br2 179.23(10)
C3 C4 C5 C6 -6.92(19)
Br2 C4 C5 C6 174.53(9)
C3 C4 C5 C16 166.93(13)
Br2 C4 C5 C16 -11.61(18)
C2 C1 C6 C5 -0.2(2)
Br1 C1 C6 C5 178.22(10)
C4 C5 C6 C1 6.68(19)
C16 C5 C6 C1 -167.50(12)
C3 C2 C7 S1 102.65(13)
C1 C2 C7 S1 -72.90(15)
C8C S1 C7 C2 -62.4(9)
C8B S1 C7 C2 -60.5(6)
C8 S1 C7 C2 -54.7(5)
S1 C8 C9 C10 -52.4(14)
S1 C8 C9 C14 -175.9(9)
C8 C9 C10 C11 -102.7(10)
C14 C9 C10 C11 20.0(11)
C9 C10 C11 C12 40.9(9)
C10 C11 C12 C15 167.8(8)
C10 C11 C12 C13 -68.8(8)
C11 C12 C13 C14 31.4(11)
C15 C12 C13 C14 156.0(10)
C12 C13 C14 C9 30.7(12)
C10 C9 C14 C13 -57.8(11)
C8 C9 C14 C13 70.4(11)
C11 C12 C15 S2 -61.2(12)
C13 C12 C15 S2 176.6(9)
C16 S2 C15 C12 -86.3(10)
C7 S1 C8B C9B 145.5(9)
S1 C8B C9B C10B -54.4(13)
S1 C8B C9B C14B -175.9(9)
C14B C9B C10B C11B 60.5(10)
C8B C9B C10B C11B -63.3(13)
C9B C10B C11B C12B -61.4(9)
C10B C11B C12B C15B 170.8(10)
C10B C11B C12B C13B 52.2(8)
C11B C12B C13B C14B -50.3(12)
C15B C12B C13B C14B -173.6(12)
C10B C9B C14B C13B -55.9(11)
C8B C9B C14B C13B 70.3(12)
C12B C13B C14B C9B 54.0(13)
C11B C12B C15B S2 39.4(16)
C13B C12B C15B S2 158.7(11)
C7 S1 C8C C9C 87(2)
S1 C8C C9C C14C -175.2(15)
S1 C8C C9C C10C 45(3)
C8C C9C C10C C11C -172(2)
C14C C9C C10C C11C 52(2)
C9C C10C C11C C12C -28(2)
C10C C11C C12C C15C 98(3)
C10C C11C C12C C13C -22(2)
C15C C12C C13C C14C -70(2)
C11C C12C C13C C14C 53.8(14)
C8C C9C C14C C13C -159.3(17)
C10C C9C C14C C13C -22.5(18)
C12C C13C C14C C9C -33.3(15)
C13C C12C C15C S2 179.3(19)
C11C C12C C15C S2 58(3)
C16 S2 C15C C12C -141(2)
C4 C5 C16 S2 -102.23(13)
C6 C5 C16 S2 71.49(14)
C15 S2 C16 C5 61.4(4)
C15C S2 C16 C5 52.5(11)
C15B S2 C16 C5 58.5(5)
